data_7102010
loop_
_publ_author_name
'Maeda, Hiromitsu'
'Hasegawa, Masahiro'
'Ueda, Atsushi'

_publ_section_title
;
 Hydrogen bonding self-assemblies with 1-D linear, dimeric and
 hexagonal nanostructures of meso-pyridyl-substituted dipyrromethanes.
;
_journal_issue 26
_journal_name_full 'Chemical communications (Cambridge, England)'
_journal_page_first 2726
_journal_page_last 2728
_journal_paper_doi 10.1039/b703236f
_journal_year 2007
_chemical_formula_sum 'C14 H13 N3'
_chemical_formula_weight 223.27
_chemical_name_systematic
;
?
;
_space_group_IT_number 2
_symmetry_cell_setting triclinic
_symmetry_Int_Tables_number 2
_symmetry_space_group_name_Hall '-P 1'
_symmetry_space_group_name_H-M 'P -1'
_atom_sites_solution_hydrogens geom
_atom_sites_solution_primary direct
_atom_sites_solution_secondary difmap
_audit_creation_method SHELXL-97
_cell_angle_alpha 90.305(2)
_cell_angle_beta 105.415(2)
_cell_angle_gamma 107.982(2)
_cell_formula_units_Z 4
_cell_length_a 9.1012(12)
_cell_length_b 9.7702(13)
_cell_length_c 13.9971(19)
_cell_measurement_reflns_used 4236
_cell_measurement_temperature 90(2)
_cell_measurement_theta_max 28.11
_cell_measurement_theta_min 2.45
_cell_volume 1136.1(3)
_computing_cell_refinement 'Bruker SMART'
_computing_data_collection 'Bruker SMART'
_computing_data_reduction 'Bruker SAINT'
_computing_molecular_graphics 'Bruker SHELXTL'
_computing_publication_material 'Bruker SHELXTL'
_computing_structure_refinement 'SHELXL-97 (Sheldrick, 1997)'
_computing_structure_solution 'SHELXS-97 (Sheldrick, 1990)'
_diffrn_ambient_temperature 90(2)
_diffrn_detector_area_resol_mean 8.366
_diffrn_measured_fraction_theta_full 0.875
_diffrn_measured_fraction_theta_max 0.875
_diffrn_measurement_device_type 'CCD area detector'
_diffrn_measurement_method 'phi and omega scans'
_diffrn_radiation_monochromator graphite
_diffrn_radiation_source 'fine-focus sealed tube'
_diffrn_radiation_type MoK\a
_diffrn_radiation_wavelength 0.71073
_diffrn_reflns_av_R_equivalents 0.0175
_diffrn_reflns_av_sigmaI/netI 0.0330
_diffrn_reflns_limit_h_max 11
_diffrn_reflns_limit_h_min -8
_diffrn_reflns_limit_k_max 11
_diffrn_reflns_limit_k_min -12
_diffrn_reflns_limit_l_max 18
_diffrn_reflns_limit_l_min -17
_diffrn_reflns_number 6819
_diffrn_reflns_theta_full 28.07
_diffrn_reflns_theta_max 28.07
_diffrn_reflns_theta_min 1.52
_exptl_absorpt_coefficient_mu 0.080
_exptl_absorpt_correction_T_max 0.9841
_exptl_absorpt_correction_T_min 0.9572
_exptl_absorpt_correction_type empirical
_exptl_crystal_colour colorless
_exptl_crystal_density_diffrn 1.305
_exptl_crystal_density_method 'not measured'
_exptl_crystal_description prism
_exptl_crystal_F_000 472
_exptl_crystal_size_max 0.55
_exptl_crystal_size_mid 0.30
_exptl_crystal_size_min 0.20
_refine_diff_density_max 0.326
_refine_diff_density_min -0.244
_refine_diff_density_rms 0.048
_refine_ls_extinction_method none
_refine_ls_goodness_of_fit_ref 1.036
_refine_ls_hydrogen_treatment mixed
_refine_ls_matrix_type full
_refine_ls_number_parameters 315
_refine_ls_number_reflns 4824
_refine_ls_number_restraints 0
_refine_ls_restrained_S_all 1.036
_refine_ls_R_factor_all 0.0522
_refine_ls_R_factor_gt 0.0427
_refine_ls_shift/su_max 0.000
_refine_ls_shift/su_mean 0.000
_refine_ls_structure_factor_coef Fsqd
_refine_ls_weighting_details 'calc w=1/[\s^2^(Fo^2^)+(0.0443P)^2^+0.6020P] where P=(Fo^2^+2Fc^2^)/3'
_refine_ls_weighting_scheme calc
_refine_ls_wR_factor_gt 0.1027
_refine_ls_wR_factor_ref 0.1087
_reflns_number_gt 4083
_reflns_number_total 4824
_reflns_threshold_expression >2sigma(I)
_cod_data_source_file b703236f.txt
_cod_data_source_block 4
_cod_depositor_comments
;
The following automatic conversions were performed:
'_symmetry_cell_setting' value 'Triclinic' changed to 'triclinic'
according to '/home/saulius/struct/CIF-dictionaries/cif_core.dic'
dictionary named 'cif_core.dic' version 2.4.1 from 2010-06-29.

Automatic conversion script
Id: cif_fix_enum 1527 2010-12-29 10:47:43Z saulius 
;
_cod_database_code 7102010

loop_
_symmetry_equiv_pos_as_xyz
'x, y, z'
'-x, -y, -z'

loop_
_atom_site_label
_atom_site_type_symbol
_atom_site_fract_x
_atom_site_fract_y
_atom_site_fract_z
_atom_site_U_iso_or_equiv
_atom_site_adp_type
_atom_site_occupancy
_atom_site_symmetry_multiplicity
_atom_site_calc_flag
_atom_site_refinement_flags
C1 C 0.78144(16) 0.73009(16) 0.36690(10) 0.0172(3) Uani 1 1 d .
H1 H 0.8267 0.6552 0.3636 0.021 Uiso 1 1 calc R
C2 C 0.86586(17) 0.87205(16) 0.39877(10) 0.0178(3) Uani 1 1 d .
H2 H 0.9797 0.9136 0.4214 0.021 Uiso 1 1 calc R
C3 C 0.75219(16) 0.94590(15) 0.39175(10) 0.0171(3) Uani 1 1 d .
H3 H 0.7754 1.0460 0.4091 0.021 Uiso 1 1 calc R
C4 C 0.60177(16) 0.84534(15) 0.35499(10) 0.0155(3) Uani 1 1 d .
C5 C 0.43827(16) 0.86437(15) 0.33108(10) 0.0160(3) Uani 1 1 d .
C6 C 0.34169(17) 0.78620(15) 0.39873(10) 0.0170(3) Uani 1 1 d .
C7 C 0.17941(17) 0.73226(16) 0.38751(11) 0.0205(3) Uani 1 1 d .
H7 H 0.0963 0.7323 0.3296 0.025 Uiso 1 1 calc R
C8 C 0.15801(18) 0.67627(16) 0.47820(11) 0.0216(3) Uani 1 1 d .
H8 H 0.0580 0.6322 0.4919 0.026 Uiso 1 1 calc R
C9 C 0.30669(18) 0.69719(16) 0.54171(11) 0.0215(3) Uani 1 1 d .
H9 H 0.3294 0.6702 0.6078 0.026 Uiso 1 1 calc R
C10 C 0.35225(16) 0.82122(15) 0.22074(10) 0.0160(3) Uani 1 1 d .
C11 C 0.31556(18) 0.89367(17) 0.06244(11) 0.0213(3) Uani 1 1 d .
H11 H 0.3321 0.9693 0.0201 0.026 Uiso 1 1 calc R
C12 C 0.22666(17) 0.75558(17) 0.01923(11) 0.0213(3) Uani 1 1 d .
H12 H 0.1852 0.7360 -0.0510 0.026 Uiso 1 1 calc R
C13 C 0.19952(17) 0.64608(16) 0.08114(11) 0.0219(3) Uani 1 1 d .
H13 H 0.1398 0.5493 0.0540 0.026 Uiso 1 1 calc R
C14 C 0.26067(17) 0.67972(15) 0.18310(11) 0.0187(3) Uani 1 1 d .
H14 H 0.2403 0.6068 0.2269 0.022 Uiso 1 1 calc R
C15 C 0.78360(17) 0.23795(17) 0.23322(10) 0.0200(3) Uani 1 1 d .
H15 H 0.8323 0.1661 0.2544 0.024 Uiso 1 1 calc R
C16 C 0.86327(17) 0.38185(17) 0.23172(11) 0.0211(3) Uani 1 1 d .
H16 H 0.9766 0.4277 0.2519 0.025 Uiso 1 1 calc R
C17 C 0.74492(17) 0.44927(16) 0.19437(11) 0.0196(3) Uani 1 1 d .
H17 H 0.7644 0.5486 0.1842 0.024 Uiso 1 1 calc R
C18 C 0.59679(16) 0.34456(15) 0.17556(10) 0.0163(3) Uani 1 1 d .
C19 C 0.43129(16) 0.35923(15) 0.14260(10) 0.0164(3) Uani 1 1 d .
C20 C 0.33120(17) 0.27918(15) 0.04222(11) 0.0181(3) Uani 1 1 d .
C21 C 0.16821(18) 0.22705(18) -0.00052(12) 0.0245(3) Uani 1 1 d .
H21 H 0.0877 0.2291 0.0304 0.029 Uiso 1 1 calc R
C22 C 0.14101(19) 0.16945(17) -0.09921(12) 0.0255(3) Uani 1 1 d .
H22 H 0.0392 0.1259 -0.1463 0.031 Uiso 1 1 calc R
C23 C 0.28744(18) 0.18784(16) -0.11427(11) 0.0224(3) Uani 1 1 d .
H23 H 0.3064 0.1590 -0.1736 0.027 Uiso 1 1 calc R
C24 C 0.34646(16) 0.31879(15) 0.22390(10) 0.0165(3) Uani 1 1 d .
C25 C 0.31231(17) 0.39594(16) 0.36974(11) 0.0199(3) Uani 1 1 d .
H25 H 0.3354 0.4717 0.4198 0.024 Uiso 1 1 calc R
C26 C 0.21016(18) 0.26107(17) 0.37771(11) 0.0218(3) Uani 1 1 d .
H26 H 0.1637 0.2446 0.4316 0.026 Uiso 1 1 calc R
C27 C 0.17766(18) 0.15106(17) 0.30515(12) 0.0237(3) Uani 1 1 d .
H27 H 0.1092 0.0567 0.3087 0.028 Uiso 1 1 calc R
C28 C 0.24599(18) 0.17987(16) 0.22715(11) 0.0211(3) Uani 1 1 d .
H28 H 0.2246 0.1057 0.1764 0.025 Uiso 1 1 calc R
H5 H 0.460(2) 0.9701(19) 0.3422(12) 0.020(4) Uiso 1 1 d .
H19 H 0.450(2) 0.4643(19) 0.1383(12) 0.020(4) Uiso 1 1 d .
N1 N 0.62106(14) 0.71411(13) 0.34055(8) 0.0161(2) Uani 1 1 d .
H1A H 0.5425 0.6323 0.3179 0.019 Uiso 1 1 calc R
N2 N 0.41803(14) 0.76451(13) 0.49291(9) 0.0193(3) Uani 1 1 d .
H2A H 0.5231 0.7900 0.5185 0.023 Uiso 1 1 calc R
N3 N 0.37997(14) 0.92734(13) 0.16087(9) 0.0185(3) Uani 1 1 d .
N4 N 0.62197(14) 0.21594(13) 0.19895(9) 0.0177(3) Uani 1 1 d .
H4A H 0.5458 0.1322 0.1928 0.021 Uiso 1 1 calc R
N5 N 0.40222(14) 0.25538(13) -0.02832(9) 0.0189(3) Uani 1 1 d .
H5A H 0.5068 0.2800 -0.0196 0.023 Uiso 1 1 calc R
N6 N 0.38041(14) 0.42515(13) 0.29489(9) 0.0176(3) Uani 1 1 d .

loop_
_atom_site_aniso_label
_atom_site_aniso_U_11
_atom_site_aniso_U_22
_atom_site_aniso_U_33
_atom_site_aniso_U_23
_atom_site_aniso_U_13
_atom_site_aniso_U_12
C1 0.0155(6) 0.0230(7) 0.0144(6) 0.0016(5) 0.0055(5) 0.0070(5)
C2 0.0135(6) 0.0230(7) 0.0146(6) 0.0021(5) 0.0039(5) 0.0025(5)
C3 0.0168(7) 0.0161(7) 0.0157(6) 0.0016(5) 0.0041(5) 0.0016(5)
C4 0.0154(6) 0.0170(7) 0.0132(6) 0.0017(5) 0.0044(5) 0.0038(5)
C5 0.0143(6) 0.0153(7) 0.0181(7) 0.0011(5) 0.0038(5) 0.0048(5)
C6 0.0169(7) 0.0181(7) 0.0168(7) 0.0007(5) 0.0044(5) 0.0069(5)
C7 0.0167(7) 0.0237(8) 0.0218(7) 0.0040(6) 0.0056(6) 0.0074(6)
C8 0.0203(7) 0.0233(8) 0.0243(8) 0.0035(6) 0.0105(6) 0.0080(6)
C9 0.0256(7) 0.0241(8) 0.0191(7) 0.0036(6) 0.0105(6) 0.0106(6)
C10 0.0130(6) 0.0180(7) 0.0184(7) 0.0027(5) 0.0045(5) 0.0070(5)
C11 0.0207(7) 0.0272(8) 0.0200(7) 0.0073(6) 0.0081(6) 0.0109(6)
C12 0.0170(7) 0.0313(8) 0.0168(7) 0.0004(6) 0.0032(6) 0.0108(6)
C13 0.0161(7) 0.0213(7) 0.0246(8) -0.0026(6) 0.0014(6) 0.0046(6)
C14 0.0168(7) 0.0173(7) 0.0205(7) 0.0029(5) 0.0029(6) 0.0051(5)
C15 0.0179(7) 0.0271(8) 0.0155(7) 0.0029(6) 0.0049(5) 0.0076(6)
C16 0.0153(7) 0.0275(8) 0.0175(7) -0.0012(6) 0.0052(5) 0.0023(6)
C17 0.0193(7) 0.0184(7) 0.0192(7) -0.0014(5) 0.0078(6) 0.0014(5)
C18 0.0173(7) 0.0168(7) 0.0147(6) 0.0001(5) 0.0059(5) 0.0041(5)
C19 0.0155(6) 0.0159(7) 0.0185(7) 0.0023(5) 0.0067(5) 0.0041(5)
C20 0.0182(7) 0.0191(7) 0.0190(7) 0.0028(5) 0.0074(6) 0.0071(5)
C21 0.0180(7) 0.0313(8) 0.0246(8) 0.0009(6) 0.0072(6) 0.0074(6)
C22 0.0223(7) 0.0277(8) 0.0218(8) 0.0011(6) 0.0017(6) 0.0052(6)
C23 0.0266(8) 0.0240(8) 0.0166(7) 0.0028(6) 0.0055(6) 0.0086(6)
C24 0.0147(6) 0.0170(7) 0.0185(7) 0.0020(5) 0.0050(5) 0.0060(5)
C25 0.0207(7) 0.0228(7) 0.0178(7) -0.0005(6) 0.0048(6) 0.0096(6)
C26 0.0212(7) 0.0288(8) 0.0189(7) 0.0051(6) 0.0094(6) 0.0098(6)
C27 0.0236(8) 0.0205(7) 0.0276(8) 0.0047(6) 0.0122(6) 0.0036(6)
C28 0.0237(7) 0.0176(7) 0.0229(7) -0.0006(6) 0.0108(6) 0.0043(6)
N1 0.0140(5) 0.0161(6) 0.0167(6) -0.0005(4) 0.0045(4) 0.0027(4)
N2 0.0159(6) 0.0251(7) 0.0168(6) 0.0011(5) 0.0035(5) 0.0076(5)
N3 0.0169(6) 0.0189(6) 0.0208(6) 0.0033(5) 0.0063(5) 0.0064(5)
N4 0.0162(6) 0.0183(6) 0.0172(6) 0.0020(5) 0.0050(5) 0.0032(5)
N5 0.0166(6) 0.0239(6) 0.0180(6) 0.0038(5) 0.0073(5) 0.0069(5)
N6 0.0164(6) 0.0187(6) 0.0181(6) 0.0011(5) 0.0044(5) 0.0068(5)

loop_
_atom_type_symbol
_atom_type_description
_atom_type_scat_dispersion_real
_atom_type_scat_dispersion_imag
_atom_type_scat_source
C C 0.0033 0.0016 'International Tables Vol C Tables 4.2.6.8 and 6.1.1.4'
H H 0.0000 0.0000 'International Tables Vol C Tables 4.2.6.8 and 6.1.1.4'
N N 0.0061 0.0033 'International Tables Vol C Tables 4.2.6.8 and 6.1.1.4'

loop_
_geom_angle_atom_site_label_1
_geom_angle_atom_site_label_2
_geom_angle_atom_site_label_3
_geom_angle
N1 C1 C2 108.41(12)
N1 C1 H1 125.8
C2 C1 H1 125.8
C1 C2 C3 107.30(12)
C1 C2 H2 126.4
C3 C2 H2 126.4
C4 C3 C2 107.09(13)
C4 C3 H3 126.5
C2 C3 H3 126.5
N1 C4 C3 107.97(12)
N1 C4 C5 122.20(12)
C3 C4 C5 129.83(13)
C4 C5 C6 111.71(11)
C4 C5 C10 109.74(11)
C6 C5 C10 113.50(11)
C4 C5 H5 105.3(10)
C6 C5 H5 109.6(10)
C10 C5 H5 106.6(10)
N2 C6 C7 107.21(12)
N2 C6 C5 120.33(12)
C7 C6 C5 132.39(13)
C6 C7 C8 107.59(13)
C6 C7 H7 126.2
C8 C7 H7 126.2
C9 C8 C7 107.58(13)
C9 C8 H8 126.2
C7 C8 H8 126.2
C8 C9 N2 107.55(13)
C8 C9 H9 126.2
N2 C9 H9 126.2
N3 C10 C14 121.75(13)
N3 C10 C5 115.45(12)
C14 C10 C5 122.64(12)
N3 C11 C12 123.66(14)
N3 C11 H11 118.2
C12 C11 H11 118.2
C11 C12 C13 118.11(14)
C11 C12 H12 120.9
C13 C12 H12 120.9
C14 C13 C12 118.99(14)
C14 C13 H13 120.5
C12 C13 H13 120.5
C13 C14 C10 119.35(13)
C13 C14 H14 120.3
C10 C14 H14 120.3
N4 C15 C16 108.16(13)
N4 C15 H15 125.9
C16 C15 H15 125.9
C15 C16 C17 107.19(13)
C15 C16 H16 126.4
C17 C16 H16 126.4
C18 C17 C16 107.47(13)
C18 C17 H17 126.3
C16 C17 H17 126.3
N4 C18 C17 107.70(13)
N4 C18 C19 122.68(12)
C17 C18 C19 129.49(13)
C18 C19 C20 113.57(11)
C18 C19 C24 110.12(11)
C20 C19 C24 112.83(11)
C18 C19 H19 105.2(10)
C20 C19 H19 108.9(10)
C24 C19 H19 105.6(9)
C21 C20 N5 106.87(13)
C21 C20 C19 131.95(13)
N5 C20 C19 121.04(12)
C20 C21 C22 107.81(13)
C20 C21 H21 126.1
C22 C21 H21 126.1
C23 C22 C21 107.53(14)
C23 C22 H22 126.2
C21 C22 H22 126.2
C22 C23 N5 107.48(13)
C22 C23 H23 126.3
N5 C23 H23 126.3
N6 C24 C28 121.76(13)
N6 C24 C19 115.31(12)
C28 C24 C19 122.87(12)
N6 C25 C26 123.31(13)
N6 C25 H25 118.3
C26 C25 H25 118.3
C27 C26 C25 118.13(14)
C27 C26 H26 120.9
C25 C26 H26 120.9
C26 C27 C28 119.19(14)
C26 C27 H27 120.4
C28 C27 H27 120.4
C27 C28 C24 119.26(13)
C27 C28 H28 120.4
C24 C28 H28 120.4
C1 N1 C4 109.22(11)
C1 N1 H1A 125.4
C4 N1 H1A 125.4
C6 N2 C9 110.06(12)
C6 N2 H2A 125.0
C9 N2 H2A 125.0
C11 N3 C10 118.09(13)
C15 N4 C18 109.47(12)
C15 N4 H4A 125.3
C18 N4 H4A 125.3
C23 N5 C20 110.30(12)
C23 N5 H5A 124.8
C20 N5 H5A 124.8
C24 N6 C25 118.33(12)

loop_
_geom_bond_atom_site_label_1
_geom_bond_atom_site_label_2
_geom_bond_distance
C1 N1 1.3650(17)
C1 C2 1.366(2)
C1 H1 0.9500
C2 C3 1.417(2)
C2 H2 0.9500
C3 C4 1.3761(19)
C3 H3 0.9500
C4 N1 1.3677(18)
C4 C5 1.5059(19)
C5 C6 1.5127(19)
C5 C10 1.5239(19)
C5 H5 0.993(17)
C6 N2 1.3683(18)
C6 C7 1.3707(19)
C7 C8 1.422(2)
C7 H7 0.9500
C8 C9 1.361(2)
C8 H8 0.9500
C9 N2 1.3737(19)
C9 H9 0.9500
C10 N3 1.3420(18)
C10 C14 1.390(2)
C11 N3 1.3405(19)
C11 C12 1.378(2)
C11 H11 0.9500
C12 C13 1.385(2)
C12 H12 0.9500
C13 C14 1.384(2)
C13 H13 0.9500
C14 H14 0.9500
C15 N4 1.3671(18)
C15 C16 1.372(2)
C15 H15 0.9500
C16 C17 1.418(2)
C16 H16 0.9500
C17 C18 1.3749(19)
C17 H17 0.9500
C18 N4 1.3715(18)
C18 C19 1.5055(19)
C19 C20 1.511(2)
C19 C24 1.5267(19)
C19 H19 0.992(17)
C20 C21 1.370(2)
C20 N5 1.3699(18)
C21 C22 1.418(2)
C21 H21 0.9500
C22 C23 1.362(2)
C22 H22 0.9500
C23 N5 1.3682(19)
C23 H23 0.9500
C24 N6 1.3380(18)
C24 C28 1.3917(19)
C25 N6 1.3425(18)
C25 C26 1.383(2)
C25 H25 0.9500
C26 C27 1.381(2)
C26 H26 0.9500
C27 C28 1.384(2)
C27 H27 0.9500
C28 H28 0.9500
N1 H1A 0.8800
N2 H2A 0.8800
N4 H4A 0.8800
N5 H5A 0.8800

loop_
_cod_related_entry_id
_cod_related_entry_database
_cod_related_entry_code
1 ChemSpider 8808229
